data_7008816
loop_
_publ_author_name
'Shi, Weifeng'
'Shafaei-Fallah, Maryam'
'Anson, Christopher E.'
'Rothenberger, Alexander'

_publ_section_title
;
 A strategy for the build-up of transition-metal complexes containing
 tripodal [ArPOS2]2- and [ArPS3]2- ligands (Ar = 4-anisyl).
;
_journal_issue 24
_journal_name_full 'Dalton transactions (Cambridge, England : 2003)'
_journal_page_first 3909
_journal_page_last 3912
_journal_paper_doi 10.1039/b509117a
_journal_year 2005
_chemical_formula_sum 'C30 H46 Fe2 O6 P2 S6'
_chemical_formula_weight 868.67
_chemical_name_systematic ?
_space_group_IT_number 14
_symmetry_cell_setting monoclinic
_symmetry_space_group_name_Hall '-P 2ybc'
_symmetry_space_group_name_H-M 'P 1 21/c 1'
_atom_sites_solution_hydrogens geom
_atom_sites_solution_primary direct
_atom_sites_solution_secondary difmap
_audit_creation_method SHELXL-97
_cell_angle_alpha 90.00
_cell_angle_beta 109.91(3)
_cell_angle_gamma 90.00
_cell_formula_units_Z 2
_cell_length_a 10.760(2)
_cell_length_b 17.020(3)
_cell_length_c 11.300(2)
_cell_measurement_reflns_used 627
_cell_measurement_temperature 203(2)
_cell_measurement_theta_max 26
_cell_measurement_theta_min 1.7
_cell_volume 1945.7(7)
_computing_cell_refinement 'stoe winexpose'
_computing_data_collection 'stoe winexpose'
_computing_data_reduction 'stoe winexpose'
_computing_molecular_graphics 'SHELXL-97 (Sheldrick, 1997)'
_computing_publication_material 'SHELXL-97 (Sheldrick, 1997)'
_computing_structure_refinement 'SHELXL-97 (Sheldrick, 1997)'
_computing_structure_solution 'SHELXS-97 (Sheldrick, 1990)'
_diffrn_ambient_temperature 203(2)
_diffrn_detector_area_resol_mean 6.667
_diffrn_measured_fraction_theta_full 0.981
_diffrn_measured_fraction_theta_max 0.975
_diffrn_measurement_device_type 'stoe ipds 1'
_diffrn_measurement_method 'area detector'
_diffrn_radiation_monochromator graphite
_diffrn_radiation_source 'fine-focus sealed tube'
_diffrn_radiation_type MoK\a
_diffrn_radiation_wavelength 0.71073
_diffrn_reflns_av_R_equivalents 0.1237
_diffrn_reflns_av_sigmaI/netI 0.1319
_diffrn_reflns_limit_h_max 13
_diffrn_reflns_limit_h_min -13
_diffrn_reflns_limit_k_max 20
_diffrn_reflns_limit_k_min -15
_diffrn_reflns_limit_l_max 13
_diffrn_reflns_limit_l_min -11
_diffrn_reflns_number 8829
_diffrn_reflns_theta_full 25.00
_diffrn_reflns_theta_max 25.88
_diffrn_reflns_theta_min 2.34
_exptl_absorpt_coefficient_mu 1.188
_exptl_absorpt_correction_type none
_exptl_crystal_colour yellow
_exptl_crystal_density_diffrn 1.483
_exptl_crystal_density_method 'not measured'
_exptl_crystal_description plate
_exptl_crystal_F_000 904
_exptl_crystal_size_max 0.20
_exptl_crystal_size_mid 0.10
_exptl_crystal_size_min 0.04
_refine_diff_density_max 0.659
_refine_diff_density_min -0.733
_refine_diff_density_rms 0.164
_refine_ls_extinction_method none
_refine_ls_goodness_of_fit_ref 1.011
_refine_ls_hydrogen_treatment constr
_refine_ls_matrix_type full
_refine_ls_number_parameters 204
_refine_ls_number_reflns 3680
_refine_ls_number_restraints 10
_refine_ls_restrained_S_all 1.012
_refine_ls_R_factor_all 0.1527
_refine_ls_R_factor_gt 0.0713
_refine_ls_shift/su_max 0.000
_refine_ls_shift/su_mean 0.000
_refine_ls_structure_factor_coef Fsqd
_refine_ls_weighting_details 'calc w=1/[\s^2^(Fo^2^)+(0.1240P)^2^+0.0000P] where P=(Fo^2^+2Fc^2^)/3'
_refine_ls_weighting_scheme calc
_refine_ls_wR_factor_gt 0.1750
_refine_ls_wR_factor_ref 0.2340
_reflns_number_gt 1956
_reflns_number_total 3680
_reflns_threshold_expression >2sigma(I)
_cod_data_source_file b509117a.txt
_cod_data_source_block 3
_cod_original_sg_symbol_H-M P2(1)/c
_cod_database_code 7008816
_cod_depositor_comments
;
 Marking attached hydrogen atoms.

 Antanas Vaitkus,
 2017-01-03
;

loop_
_symmetry_equiv_pos_as_xyz
'x, y, z'
'-x, y+1/2, -z+1/2'
'-x, -y, -z'
'x, -y-1/2, z-1/2'

loop_
_atom_site_label
_atom_site_type_symbol
_atom_site_fract_x
_atom_site_fract_y
_atom_site_fract_z
_atom_site_U_iso_or_equiv
_atom_site_adp_type
_atom_site_occupancy
_atom_site_symmetry_multiplicity
_atom_site_calc_flag
_atom_site_refinement_flags
_atom_site_disorder_assembly
_atom_site_disorder_group
_atom_site_attached_hydrogens
P1 P -0.09373(18) -0.01845(15) 0.1727(2) 0.0325(5) Uani 1 1 d . . . 0
Fe1 Fe 0.02623(10) 0.10551(8) 0.04132(11) 0.0341(4) Uani 1 1 d . . . 0
S1 S 0.02780(19) 0.07009(16) 0.2588(2) 0.0426(6) Uani 1 1 d . . . 0
S2 S -0.17210(17) 0.01000(14) -0.01409(19) 0.0330(5) Uani 1 1 d . . . 0
S3 S 0.0076(2) 0.12530(16) -0.1843(2) 0.0414(6) Uani 1 1 d . . . 0
O1 O -0.5069(5) -0.0696(5) 0.4060(6) 0.055(2) Uani 1 1 d . . . 0
O2 O 0.1966(6) 0.1781(5) 0.1197(6) 0.0501(18) Uani 1 1 d . . . 0
O3 O -0.0905(6) 0.2094(4) 0.0313(7) 0.0535(19) Uani 1 1 d D A . 0
C1 C -0.2230(7) -0.0280(6) 0.2407(7) 0.0320(19) Uani 1 1 d . . . 0
C2 C -0.1904(8) -0.0476(6) 0.3675(8) 0.039(2) Uani 1 1 d . . . 0
H2A H -0.1011 -0.0521 0.4186 0.046 Uiso 1 1 calc R . . 0
C3 C -0.2869(8) -0.0603(7) 0.4176(9) 0.045(2) Uani 1 1 d . . . 0
H3A H -0.2631 -0.0736 0.5032 0.054 Uiso 1 1 calc R . . 0
C4 C -0.4186(8) -0.0542(7) 0.3461(9) 0.047(3) Uani 1 1 d . . . 0
C5 C -0.4569(8) -0.0310(7) 0.2212(8) 0.046(3) Uani 1 1 d . . . 0
H5A H -0.5466 -0.0234 0.1737 0.056 Uiso 1 1 calc R . . 0
C6 C -0.3567(7) -0.0192(7) 0.1664(9) 0.045(3) Uani 1 1 d . . . 0
H6A H -0.3801 -0.0055 0.0809 0.054 Uiso 1 1 calc R . . 0
C7 C -0.6452(9) -0.0526(11) 0.3347(11) 0.084(5) Uani 1 1 d . . . 0
H7A H -0.6993 -0.0656 0.3853 0.126 Uiso 1 1 calc R . . 0
H7B H -0.6734 -0.0837 0.2582 0.126 Uiso 1 1 calc R . . 0
H7C H -0.6549 0.0028 0.3132 0.126 Uiso 1 1 calc R . . 0
C8 C 0.2326(11) 0.2173(9) 0.2375(13) 0.081(5) Uani 1 1 d . . . 0
H8A H 0.1767 0.2639 0.2297 0.097 Uiso 1 1 calc R . . 0
H8B H 0.2176 0.1823 0.3002 0.097 Uiso 1 1 calc R . . 0
C9 C 0.3658(13) 0.2403(13) 0.2784(16) 0.108(6) Uani 1 1 d . . . 0
H9A H 0.4158 0.2137 0.3572 0.129 Uiso 1 1 calc R . . 0
H9B H 0.3740 0.2972 0.2920 0.129 Uiso 1 1 calc R . . 0
C10 C 0.4155(11) 0.2162(11) 0.1739(13) 0.086(5) Uani 1 1 d . . . 0
H10A H 0.4624 0.2598 0.1512 0.103 Uiso 1 1 calc R . . 0
H10B H 0.4759 0.1714 0.2001 0.103 Uiso 1 1 calc R . . 0
C11 C 0.2980(10) 0.1946(10) 0.0669(12) 0.080(5) Uani 1 1 d . . . 0
H11A H 0.2713 0.2379 0.0064 0.095 Uiso 1 1 calc R . . 0
H11B H 0.3158 0.1481 0.0240 0.095 Uiso 1 1 calc R . . 0
C12 C -0.2084(12) 0.2130(8) 0.0661(16) 0.089(5) Uani 1 1 d D . . 2
C13 C -0.2962(14) 0.2689(13) -0.025(2) 0.085(4) Uiso 0.66(3) 1 d PD A 1 0
H13A H -0.3588 0.2937 0.0097 0.102 Uiso 0.66(3) 1 calc PR A 1 0
H13B H -0.3452 0.2431 -0.1044 0.102 Uiso 0.66(3) 1 calc PR A 1 0
C14 C -0.1941(17) 0.3294(10) -0.041(3) 0.085(4) Uiso 0.66(3) 1 d PD A 1 0
H14A H -0.2281 0.3551 -0.1231 0.102 Uiso 0.66(3) 1 calc PR A 1 0
H14B H -0.1737 0.3696 0.0252 0.102 Uiso 0.66(3) 1 calc PR A 1 0
C13A C -0.262(5) 0.2928(15) 0.031(4) 0.085(4) Uiso 0.34(3) 1 d PD A 2 0
H13C H -0.2183 0.3325 0.0940 0.102 Uiso 0.34(3) 1 calc PR A 2 0
H13D H -0.3583 0.2954 0.0104 0.102 Uiso 0.34(3) 1 calc PR A 2 0
C14A C -0.2205(18) 0.296(4) -0.086(3) 0.085(4) Uiso 0.34(3) 1 d PD A 2 0
H14C H -0.2395 0.3478 -0.1268 0.102 Uiso 0.34(3) 1 calc PR A 2 0
H14D H -0.2643 0.2554 -0.1469 0.102 Uiso 0.34(3) 1 calc PR A 2 0
C15 C -0.0763(12) 0.2821(6) -0.0299(13) 0.068(3) Uani 1 1 d D . . 2

loop_
_atom_site_aniso_label
_atom_site_aniso_U_11
_atom_site_aniso_U_22
_atom_site_aniso_U_33
_atom_site_aniso_U_23
_atom_site_aniso_U_13
_atom_site_aniso_U_12
P1 0.0222(9) 0.0521(15) 0.0227(11) 0.0043(10) 0.0072(7) 0.0011(9)
Fe1 0.0272(5) 0.0471(8) 0.0290(7) 0.0012(6) 0.0107(4) -0.0008(5)
S1 0.0347(10) 0.0638(17) 0.0281(12) -0.0036(11) 0.0089(8) -0.0086(10)
S2 0.0238(9) 0.0505(14) 0.0233(11) 0.0051(10) 0.0065(7) 0.0015(8)
S3 0.0395(11) 0.0547(16) 0.0322(13) 0.0084(11) 0.0152(9) 0.0092(10)
O1 0.035(3) 0.107(7) 0.028(3) 0.021(4) 0.015(3) 0.001(3)
O2 0.044(3) 0.078(5) 0.035(4) -0.015(3) 0.022(3) -0.019(3)
O3 0.052(4) 0.055(5) 0.066(5) 0.012(4) 0.036(3) 0.014(3)
C1 0.028(4) 0.055(6) 0.015(4) -0.003(4) 0.011(3) -0.002(3)
C2 0.037(4) 0.051(6) 0.028(5) 0.002(4) 0.011(3) 0.006(4)
C3 0.037(4) 0.078(8) 0.024(5) 0.011(5) 0.016(4) 0.007(4)
C4 0.029(4) 0.089(8) 0.030(5) 0.000(5) 0.018(3) 0.001(4)
C5 0.028(4) 0.095(9) 0.018(5) 0.010(5) 0.012(3) 0.003(4)
C6 0.021(4) 0.082(8) 0.032(5) 0.011(5) 0.009(3) 0.010(4)
C7 0.034(5) 0.175(16) 0.055(8) 0.017(9) 0.030(5) 0.007(7)
C8 0.055(6) 0.121(12) 0.083(9) -0.063(9) 0.045(6) -0.047(7)
C9 0.060(8) 0.18(2) 0.092(12) -0.044(12) 0.032(7) -0.037(9)
C10 0.052(6) 0.138(14) 0.074(9) -0.026(9) 0.030(6) -0.033(7)
C11 0.049(6) 0.137(13) 0.065(8) -0.022(8) 0.034(5) -0.045(7)
C12 0.071(8) 0.074(10) 0.154(15) 0.023(9) 0.078(9) 0.028(7)
C15 0.090(8) 0.031(6) 0.095(10) 0.022(6) 0.048(7) 0.018(5)

loop_
_atom_type_symbol
_atom_type_description
_atom_type_scat_dispersion_real
_atom_type_scat_dispersion_imag
_atom_type_scat_source
C C 0.0033 0.0016 'International Tables Vol C Tables 4.2.6.8 and 6.1.1.4'
H H 0.0000 0.0000 'International Tables Vol C Tables 4.2.6.8 and 6.1.1.4'
O O 0.0106 0.0060 'International Tables Vol C Tables 4.2.6.8 and 6.1.1.4'
P P 0.1023 0.0942 'International Tables Vol C Tables 4.2.6.8 and 6.1.1.4'
S S 0.1246 0.1234 'International Tables Vol C Tables 4.2.6.8 and 6.1.1.4'
Fe Fe 0.3463 0.8444 'International Tables Vol C Tables 4.2.6.8 and 6.1.1.4'

loop_
_geom_angle_atom_site_label_1
_geom_angle_atom_site_label_2
_geom_angle_atom_site_label_3
_geom_angle
_geom_angle_site_symmetry_1
_geom_angle_site_symmetry_3
_geom_angle_publ_flag
C1 P1 S1 109.2(3) . . ?
C1 P1 S3 107.0(3) . 3 ?
S1 P1 S3 115.66(13) . 3 ?
C1 P1 S2 110.6(3) . . ?
S1 P1 S2 107.01(14) . . ?
S3 P1 S2 107.32(14) 3 . ?
O2 Fe1 O3 87.1(3) . . ?
O2 Fe1 S3 95.95(19) . . ?
O3 Fe1 S3 89.6(2) . . ?
O2 Fe1 S1 90.82(19) . . ?
O3 Fe1 S1 93.3(2) . . ?
S3 Fe1 S1 172.76(10) . . ?
O2 Fe1 S2 170.2(2) . . ?
O3 Fe1 S2 94.87(19) . . ?
S3 Fe1 S2 93.71(8) . . ?
S1 Fe1 S2 79.45(8) . . ?
O2 Fe1 S2 91.1(2) . 3 ?
O3 Fe1 S2 169.08(19) . 3 ?
S3 Fe1 S2 79.85(8) . 3 ?
S1 Fe1 S2 97.50(9) . 3 ?
S2 Fe1 S2 88.72(7) . 3 ?
P1 S1 Fe1 85.44(10) . . ?
P1 S2 Fe1 83.27(10) . . ?
P1 S2 Fe1 83.67(10) . 3 ?
Fe1 S2 Fe1 91.28(7) . 3 ?
P1 S3 Fe1 86.42(11) 3 . ?
C4 O1 C7 116.0(7) . . ?
C8 O2 C11 107.1(8) . . ?
C8 O2 Fe1 125.6(6) . . ?
C11 O2 Fe1 127.3(7) . . ?
C12 O3 C15 109.7(8) . . ?
C12 O3 Fe1 124.7(6) . . ?
C15 O3 Fe1 124.9(5) . . ?
C2 C1 C6 119.2(7) . . ?
C2 C1 P1 119.8(6) . . ?
C6 C1 P1 121.0(6) . . ?
C3 C2 C1 120.4(8) . . ?
C2 C3 C4 121.6(9) . . ?
O1 C4 C3 116.4(8) . . ?
O1 C4 C5 122.9(7) . . ?
C3 C4 C5 120.6(7) . . ?
C4 C5 C6 118.4(7) . . ?
C1 C6 C5 119.7(8) . . ?
C9 C8 O2 111.2(10) . . ?
C8 C9 C10 105.1(11) . . ?
C11 C10 C9 106.1(10) . . ?
O2 C11 C10 105.6(10) . . ?
O3 C12 C13 104.5(10) . . ?
O3 C12 C13A 105.3(18) . . ?
C13 C12 C13A 28.7(17) . . ?
C12 C13 C14 101.3(11) . . ?
C15 C14 C13 104.5(8) . . ?
C12 C13A C14A 94(3) . . ?
C13A C14A C15 101(2) . . ?
C14 C15 O3 106.2(9) . . ?
C14 C15 C14A 29.3(19) . . ?
O3 C15 C14A 94(2) . . ?

loop_
_geom_bond_atom_site_label_1
_geom_bond_atom_site_label_2
_geom_bond_distance
_geom_bond_site_symmetry_2
_geom_bond_publ_flag
P1 C1 1.810(7) . ?
P1 S1 2.015(3) . ?
P1 S3 2.025(3) 3 ?
P1 S2 2.047(3) . ?
Fe1 O2 2.137(6) . ?
Fe1 O3 2.149(7) . ?
Fe1 S3 2.511(3) . ?
Fe1 S1 2.525(3) . ?
Fe1 S2 2.584(2) . ?
Fe1 S2 2.599(3) 3 ?
S2 Fe1 2.599(3) 3 ?
S3 P1 2.025(3) 3 ?
O1 C4 1.366(10) . ?
O1 C7 1.460(11) . ?
O2 C8 1.420(13) . ?
O2 C11 1.438(11) . ?
O3 C12 1.451(9) . ?
O3 C15 1.451(10) . ?
C1 C2 1.396(12) . ?
C1 C6 1.405(10) . ?
C2 C3 1.359(12) . ?
C3 C4 1.376(11) . ?
C4 C5 1.386(12) . ?
C5 C6 1.430(11) . ?
C8 C9 1.404(15) . ?
C9 C10 1.51(2) . ?
C10 C11 1.467(16) . ?
C12 C13 1.479(15) . ?
C12 C13A 1.477(16) . ?
C13 C14 1.562(17) . ?
C14 C15 1.471(14) . ?
C13A C14A 1.53(2) . ?
C14A C15 1.483(15) . ?
